data_2300334
loop_
_publ_author_name
'Eccles, Kevin S.'
'Stokes, Stephen P.'
'Daly, Carla A.'
'Barry, Nicola M.'
'McSweeney, Sharon P.'
'O'Neill, Damian J.'
'Kelly, Dawn M.'
'Jennings, W. Brian'
'N\'i Dhubhghaill, O. M.'
'Moynihan, Humphrey A.'
'Maguire, Anita R.'
'Lawrence, Simon E.'

_publ_section_title
;
 Evaluation of the Bruker SMART X2S: crystallography for the
 nonspecialist?
;
_journal_coden_ASTM JACGAR
_journal_coeditor_code KK5074
_journal_issue 1
_journal_name_full 'Journal of Applied Crystallography'
_journal_page_first 213
_journal_page_last 215
_journal_paper_doi 10.1107/S0021889810042561
_journal_volume 44
_journal_year 2011
_chemical_formula_moiety 'C6 H5 I N2 O2'
_chemical_formula_sum 'C6 H5 I N2 O2'
_chemical_formula_weight 264.02
_space_group_IT_number 14
_symmetry_cell_setting monoclinic
_symmetry_space_group_name_Hall '-P 2ybc'
_symmetry_space_group_name_H-M 'P 1 21/c 1'
_atom_sites_solution_hydrogens geom
_atom_sites_solution_primary direct
_atom_sites_solution_secondary difmap
_audit_creation_method SHELXL-97
_cell_angle_alpha 90.00
_cell_angle_beta 95.141(6)
_cell_angle_gamma 90.00
_cell_formula_units_Z 8
_cell_length_a 7.7617(15)
_cell_length_b 12.912(3)
_cell_length_c 15.663(3)
_cell_measurement_reflns_used 3493
_cell_measurement_temperature 296(2)
_cell_measurement_theta_max 26.02
_cell_measurement_theta_min 2.61
_cell_volume 1563.4(6)
_computing_cell_refinement 'Bruker SAINT'
_computing_data_collection 'Bruker GIS'
_computing_data_reduction 'Bruker SAINT'
_computing_molecular_graphics 'Bruker APEX2'
_computing_structure_refinement 'SHELXL-97 (Sheldrick, 2008)'
_computing_structure_solution 'SHELXS-97 (Sheldrick, 2008)'
_diffrn_ambient_temperature 300(2)
_diffrn_measured_fraction_theta_full 0.994
_diffrn_measured_fraction_theta_max 0.994
_diffrn_measurement_device_type 'Bruker SMART X2S'
_diffrn_measurement_method '\w scans'
_diffrn_radiation_monochromator 'doubly curved silicon crystal'
_diffrn_radiation_source 'micro-focus sealed tube'
_diffrn_radiation_type MoK\a
_diffrn_radiation_wavelength 0.71073
_diffrn_reflns_av_R_equivalents 0.0298
_diffrn_reflns_av_sigmaI/netI 0.0296
_diffrn_reflns_limit_h_max 8
_diffrn_reflns_limit_h_min -9
_diffrn_reflns_limit_k_max 14
_diffrn_reflns_limit_k_min -15
_diffrn_reflns_limit_l_max 17
_diffrn_reflns_limit_l_min -18
_diffrn_reflns_number 9846
_diffrn_reflns_theta_full 25.18
_diffrn_reflns_theta_max 25.18
_diffrn_reflns_theta_min 3.05
_exptl_absorpt_coefficient_mu 4.046
_exptl_absorpt_correction_T_max 0.2945
_exptl_absorpt_correction_T_min 0.2633
_exptl_absorpt_correction_type multi-scan
_exptl_absorpt_process_details 'SADABS V2008/1 (Bruker AXS)'
_exptl_crystal_colour yellow
_exptl_crystal_density_diffrn 2.243
_exptl_crystal_density_method 'not measured'
_exptl_crystal_description block
_exptl_crystal_F_000 992
_exptl_crystal_size_max 0.45
_exptl_crystal_size_mid 0.45
_exptl_crystal_size_min 0.40
_refine_diff_density_max 0.832
_refine_diff_density_min -0.651
_refine_ls_extinction_method none
_refine_ls_goodness_of_fit_ref 1.022
_refine_ls_hydrogen_treatment mixed
_refine_ls_matrix_type full
_refine_ls_number_parameters 215
_refine_ls_number_reflns 2796
_refine_ls_number_restraints 4
_refine_ls_restrained_S_all 1.021
_refine_ls_R_factor_all 0.0380
_refine_ls_R_factor_gt 0.0256
_refine_ls_shift/su_max 0.001
_refine_ls_shift/su_mean 0.000
_refine_ls_structure_factor_coef Fsqd
_refine_ls_weighting_details 'calc w=1/[\s^2^(Fo^2^)+(0.0212P)^2^+1.3049P] where P=(Fo^2^+2Fc^2^)/3'
_refine_ls_weighting_scheme calc
_refine_ls_wR_factor_gt 0.0522
_refine_ls_wR_factor_ref 0.0561
_reflns_number_gt 2258
_reflns_number_total 2796
_reflns_threshold_expression >2sigma(I)
_cod_data_source_file kk5074.cif
_cod_data_source_block Compound_13_Manual
_cod_depositor_comments
;
The following automatic conversions were performed:
'_symmetry_cell_setting' value 'Monoclinic' changed to 'monoclinic'
according to '/home/saulius/struct/CIF-dictionaries/cif_core.dic'
dictionary named 'cif_core.dic' version 2.4.1 from 2010-06-29.

Automatic conversion script
Id: cif_fix_enum 1555 2011-01-17 13:19:09Z saulius 
;
_cod_original_cell_volume 1563.5(6)
_cod_original_sg_symbol_H-M P12(1)/c1
_cod_database_code 2300334

loop_
_symmetry_equiv_pos_as_xyz
'x, y, z'
'-x, y+1/2, -z+1/2'
'-x, -y, -z'
'x, -y-1/2, z-1/2'

loop_
_atom_site_type_symbol
_atom_site_label
_atom_site_fract_x
_atom_site_fract_y
_atom_site_fract_z
_atom_site_U_iso_or_equiv
_atom_site_adp_type
_atom_site_calc_flag
_atom_site_refinement_flags
_atom_site_occupancy
_atom_site_disorder_assembly
_atom_site_disorder_group
I I1 0.39584(4) 0.67281(2) 0.153677(16) 0.05022(11) Uani d . 1 . .
I I2 0.82449(4) 0.87837(2) 0.219736(16) 0.05021(11) Uani d . 1 . .
N N1 0.3357(5) 0.8471(3) 0.2986(2) 0.0481(9) Uani d D 1 . .
H H1A 0.301(5) 0.850(4) 0.2450(8) 0.063(15) Uiso d D 1 . .
H H1B 0.301(6) 0.893(3) 0.333(3) 0.079(18) Uiso d D 1 . .
O O1 0.7446(4) 0.5151(3) 0.52627(18) 0.0624(9) Uani d . 1 . .
O O2 0.7598(5) 0.4463(3) 0.4020(2) 0.0767(11) Uani d . 1 . .
N N4 1.0047(6) 0.6712(3) 0.3079(3) 0.0582(11) Uani d D 1 . .
H H4A 0.964(7) 0.678(5) 0.2553(12) 0.10(2) Uiso d D 1 . .
H H4B 1.062(5) 0.618(2) 0.328(3) 0.068(17) Uiso d D 1 . .
C C10 0.4198(5) 0.7641(3) 0.3335(2) 0.0342(9) Uani d . 1 . .
N N2 0.7104(4) 0.5151(3) 0.4481(2) 0.0477(9) Uani d . 1 . .
O O3 0.7340(5) 1.0189(3) 0.5397(2) 0.0691(10) Uani d . 1 . .
O O4 0.8666(4) 0.9236(3) 0.63678(18) 0.0688(10) Uani d . 1 . .
C C1 0.4690(5) 0.6788(3) 0.2852(2) 0.0339(9) Uani d . 1 . .
C C2 0.5637(5) 0.5972(3) 0.3222(2) 0.0371(9) Uani d . 1 . .
H H2A 0.5976 0.5426 0.2889 0.044 Uiso calc R 1 . .
C C3 0.6070(5) 0.5984(3) 0.4097(2) 0.0358(9) Uani d . 1 . .
C C4 0.5562(5) 0.6793(3) 0.4600(2) 0.0406(10) Uani d . 1 . .
H H4D 0.5840 0.6786 0.5190 0.049 Uiso calc R 1 . .
C C5 0.4657(5) 0.7593(3) 0.4225(2) 0.0398(10) Uani d . 1 . .
H H5 0.4325 0.8132 0.4568 0.048 Uiso calc R 1 . .
C C6 0.9654(5) 0.7407(3) 0.3682(2) 0.0391(10) Uani d . 1 . .
C C7 0.8817(5) 0.8341(3) 0.3476(2) 0.0345(9) Uani d . 1 . .
C C8 0.8343(5) 0.8999(3) 0.4107(2) 0.0352(9) Uani d . 1 . .
H H8 0.7751 0.9609 0.3962 0.042 Uiso calc R 1 . .
C C9 0.8755(5) 0.8745(3) 0.4961(2) 0.0364(9) Uani d . 1 . .
N N3 0.8213(5) 0.9431(3) 0.5614(2) 0.0478(9) Uani d . 1 . .
C C11 0.9651(5) 0.7839(3) 0.5185(2) 0.0422(10) Uani d . 1 . .
H H11 0.9949 0.7680 0.5758 0.051 Uiso calc R 1 . .
C C12 1.0087(5) 0.7185(3) 0.4556(3) 0.0455(10) Uani d . 1 . .
H H12 1.0685 0.6579 0.4706 0.055 Uiso calc R 1 . .

loop_
_atom_site_aniso_label
_atom_site_aniso_U_11
_atom_site_aniso_U_22
_atom_site_aniso_U_33
_atom_site_aniso_U_12
_atom_site_aniso_U_13
_atom_site_aniso_U_23
I1 0.0660(2) 0.0550(2) 0.02816(14) -0.00721(15) -0.00371(12) -0.00356(12)
I2 0.0681(2) 0.0520(2) 0.03015(14) -0.00639(15) 0.00247(12) 0.00068(13)
N1 0.060(2) 0.045(3) 0.040(2) 0.0112(19) 0.0049(19) 0.0021(19)
O1 0.087(2) 0.058(2) 0.0393(17) 0.0076(18) -0.0081(16) 0.0072(15)
O2 0.111(3) 0.057(3) 0.060(2) 0.038(2) -0.0021(19) -0.0045(18)
N4 0.067(3) 0.040(3) 0.070(3) 0.008(2) 0.017(2) -0.014(2)
C10 0.032(2) 0.035(3) 0.0360(19) -0.0050(18) 0.0046(16) -0.0008(18)
N2 0.057(2) 0.044(2) 0.042(2) 0.0002(18) -0.0021(17) 0.0034(18)
O3 0.099(3) 0.055(2) 0.0537(19) 0.026(2) 0.0106(18) -0.0101(17)
O4 0.102(3) 0.073(3) 0.0315(16) -0.009(2) 0.0055(16) -0.0037(16)
C1 0.038(2) 0.037(2) 0.0267(18) -0.0073(18) 0.0029(16) -0.0008(17)
C2 0.045(2) 0.031(3) 0.036(2) -0.0032(18) 0.0087(17) -0.0068(17)
C3 0.037(2) 0.036(3) 0.0335(19) -0.0031(18) 0.0013(16) 0.0029(18)
C4 0.046(2) 0.047(3) 0.0292(19) -0.003(2) 0.0063(17) -0.0008(19)
C5 0.050(2) 0.037(3) 0.0325(19) 0.006(2) 0.0093(17) -0.0045(18)
C6 0.038(2) 0.034(3) 0.047(2) -0.0018(18) 0.0103(18) 0.0001(19)
C7 0.038(2) 0.035(2) 0.0297(18) -0.0031(18) 0.0029(16) 0.0028(17)
C8 0.041(2) 0.030(2) 0.0346(19) 0.0000(17) 0.0013(16) 0.0029(17)
C9 0.043(2) 0.034(2) 0.0324(19) -0.0046(19) 0.0029(17) -0.0033(17)
N3 0.061(2) 0.048(3) 0.0342(19) -0.011(2) 0.0080(16) -0.0045(17)
C11 0.041(2) 0.045(3) 0.039(2) -0.004(2) -0.0047(18) 0.011(2)
C12 0.041(2) 0.034(3) 0.061(3) 0.0083(19) 0.003(2) 0.009(2)

loop_
_atom_type_symbol
_atom_type_description
_atom_type_scat_dispersion_real
_atom_type_scat_dispersion_imag
_atom_type_scat_source
C C 0.0033 0.0016 'International Tables Vol C Tables 4.2.6.8 and 6.1.1.4'
H H 0.0000 0.0000 'International Tables Vol C Tables 4.2.6.8 and 6.1.1.4'
N N 0.0061 0.0033 'International Tables Vol C Tables 4.2.6.8 and 6.1.1.4'
O O 0.0106 0.0060 'International Tables Vol C Tables 4.2.6.8 and 6.1.1.4'
I I -0.4742 1.8119 'International Tables Vol C Tables 4.2.6.8 and 6.1.1.4'

loop_
_geom_angle_atom_site_label_1
_geom_angle_atom_site_label_2
_geom_angle_atom_site_label_3
_geom_angle_site_symmetry_1
_geom_angle_site_symmetry_3
_geom_angle
_geom_angle_publ_flag
C10 N1 H1A . . 122(3) ?
C10 N1 H1B . . 118(4) ?
H1A N1 H1B . . 119(5) ?
C6 N4 H4A . . 121(4) ?
C6 N4 H4B . . 115(3) ?
H4A N4 H4B . . 124(5) ?
N1 C10 C5 . . 120.6(4) ?
N1 C10 C1 . . 123.3(3) ?
C5 C10 C1 . . 116.1(4) ?
O2 N2 O1 . . 122.3(4) ?
O2 N2 C3 . . 119.1(3) ?
O1 N2 C3 . . 118.6(4) ?
C2 C1 C10 . . 122.1(3) ?
C2 C1 I1 . . 118.2(3) ?
C10 C1 I1 . . 119.7(3) ?
C1 C2 C3 . . 118.7(3) ?
C1 C2 H2A . . 120.6 ?
C3 C2 H2A . . 120.6 ?
C2 C3 C4 . . 121.1(4) ?
C2 C3 N2 . . 118.8(3) ?
C4 C3 N2 . . 120.1(3) ?
C5 C4 C3 . . 119.4(4) ?
C5 C4 H4D . . 120.3 ?
C3 C4 H4D . . 120.3 ?
C4 C5 C10 . . 122.6(4) ?
C4 C5 H5 . . 118.7 ?
C10 C5 H5 . . 118.7 ?
N4 C6 C7 . . 122.7(4) ?
N4 C6 C12 . . 119.5(4) ?
C7 C6 C12 . . 117.9(4) ?
C8 C7 C6 . . 121.0(3) ?
C8 C7 I2 . . 118.1(3) ?
C6 C7 I2 . . 120.9(3) ?
C7 C8 C9 . . 119.5(4) ?
C7 C8 H8 . . 120.2 ?
C9 C8 H8 . . 120.2 ?
C8 C9 C11 . . 120.7(4) ?
C8 C9 N3 . . 118.8(4) ?
C11 C9 N3 . . 120.6(3) ?
O3 N3 O4 . . 122.4(4) ?
O3 N3 C9 . . 119.0(3) ?
O4 N3 C9 . . 118.6(4) ?
C12 C11 C9 . . 119.3(4) ?
C12 C11 H11 . . 120.4 ?
C9 C11 H11 . . 120.4 ?
C11 C12 C6 . . 121.6(4) ?
C11 C12 H12 . . 119.2 ?
C6 C12 H12 . . 119.2 ?

loop_
_geom_bond_atom_site_label_1
_geom_bond_atom_site_label_2
_geom_bond_site_symmetry_2
_geom_bond_distance
_geom_bond_publ_flag
I1 C1 . 2.089(3) ?
I2 C7 . 2.092(4) ?
N1 C10 . 1.345(5) ?
N1 H1A . 0.858(5) ?
N1 H1B . 0.859(5) ?
O1 N2 . 1.229(4) ?
O2 N2 . 1.229(4) ?
N4 C6 . 1.358(5) ?
N4 H4A . 0.860(5) ?
N4 H4B . 0.859(5) ?
C10 C5 . 1.408(5) ?
C10 C1 . 1.409(5) ?
N2 C3 . 1.441(5) ?
O3 N3 . 1.221(5) ?
O4 N3 . 1.228(4) ?
C1 C2 . 1.382(5) ?
C2 C3 . 1.382(5) ?
C2 H2A . 0.9300 ?
C3 C4 . 1.387(6) ?
C4 C5 . 1.353(5) ?
C4 H4D . 0.9300 ?
C5 H5 . 0.9300 ?
C6 C7 . 1.393(5) ?
C6 C12 . 1.408(5) ?
C7 C8 . 1.379(5) ?
C8 C9 . 1.385(5) ?
C8 H8 . 0.9300 ?
C9 C11 . 1.390(6) ?
C9 N3 . 1.444(5) ?
C11 C12 . 1.363(6) ?
C11 H11 . 0.9300 ?
C12 H12 . 0.9300 ?
